data_7115688
loop_
_publ_author_name
'Yeong-Eun Kim'
'Jin Kim'
'Yunho Lee'

_publ_section_title
;
 Formation of a nickel carbon dioxide adduct and its transformation
 mediated by a Lewis acid
;
_journal_name_full Chem.Commun.
_journal_page_first 11458
_journal_paper_doi 10.1039/C4cc04800H
_journal_volume 50
_journal_year 2014
_chemical_formula_moiety 'C44 H39 B F15 Ni O2 P3, 3(C7 H8)'
_chemical_formula_sum 'C65 H63 B F15 Ni O2 P3'
_chemical_formula_weight 1323.58
_chemical_name_common (PPMeP)Ni{COOB(C6F5)3}
_chemical_name_systematic
; 
 ? 
;
_space_group_IT_number 2
_symmetry_cell_setting triclinic
_symmetry_space_group_name_Hall '-P 1'
_symmetry_space_group_name_H-M 'P -1'
_atom_sites_solution_hydrogens geom
_atom_sites_solution_primary direct
_atom_sites_solution_secondary difmap
_audit_creation_method SHELXL-97
_cell_angle_alpha 97.002(3)
_cell_angle_beta 95.900(3)
_cell_angle_gamma 111.372(3)
_cell_formula_units_Z 2
_cell_length_a 13.7796(8)
_cell_length_b 15.3191(9)
_cell_length_c 15.8751(9)
_cell_measurement_reflns_used 75519
_cell_measurement_temperature 120(2)
_cell_measurement_theta_max 27.50
_cell_measurement_theta_min 1.31
_cell_volume 3057.8(3)
_computing_cell_refinement 'Bruker SMART'
_computing_data_collection 'Bruker SMART'
_computing_data_reduction 'Bruker SAINT'
_computing_molecular_graphics 'Bruker SHELXTL'
_computing_publication_material 'Bruker SHELXTL'
_computing_structure_refinement 'SHELXL-97 (Sheldrick, 1997)'
_computing_structure_solution 'SHELXS-97 (Sheldrick, 1990)'
_diffrn_ambient_temperature 120(2)
_diffrn_measured_fraction_theta_full 0.992
_diffrn_measured_fraction_theta_max 0.992
_diffrn_measurement_device_type 'CCD area detector'
_diffrn_measurement_method 'phi and omega scans'
_diffrn_radiation_monochromator graphite
_diffrn_radiation_source 'fine-focus sealed tube'
_diffrn_radiation_type MoK\a
_diffrn_radiation_wavelength 0.71073
_diffrn_reflns_av_R_equivalents 0.0789
_diffrn_reflns_av_sigmaI/netI 0.0743
_diffrn_reflns_limit_h_max 17
_diffrn_reflns_limit_h_min -17
_diffrn_reflns_limit_k_max 19
_diffrn_reflns_limit_k_min -19
_diffrn_reflns_limit_l_max 20
_diffrn_reflns_limit_l_min -20
_diffrn_reflns_number 75519
_diffrn_reflns_theta_full 27.50
_diffrn_reflns_theta_max 27.50
_diffrn_reflns_theta_min 1.31
_exptl_absorpt_coefficient_mu 0.486
_exptl_absorpt_correction_T_max 0.9668
_exptl_absorpt_correction_T_min 0.9395
_exptl_absorpt_correction_type multi-scan
_exptl_absorpt_process_details SADABS
_exptl_crystal_colour yellow
_exptl_crystal_density_diffrn 1.438
_exptl_crystal_density_meas ?
_exptl_crystal_density_method 'not measured'
_exptl_crystal_description platy
_exptl_crystal_F_000 1364
_exptl_crystal_size_max 0.13
_exptl_crystal_size_mid 0.08
_exptl_crystal_size_min 0.07
_refine_diff_density_max 2.104
_refine_diff_density_min -0.790
_refine_diff_density_rms 0.149
_refine_ls_extinction_method none
_refine_ls_goodness_of_fit_ref 1.040
_refine_ls_hydrogen_treatment constr
_refine_ls_matrix_type full
_refine_ls_number_parameters 787
_refine_ls_number_reflns 13947
_refine_ls_number_restraints 0
_refine_ls_restrained_S_all 1.040
_refine_ls_R_factor_all 0.1075
_refine_ls_R_factor_gt 0.0621
_refine_ls_shift/su_max 0.041
_refine_ls_shift/su_mean 0.000
_refine_ls_structure_factor_coef Fsqd
_refine_ls_weighting_details 'calc w=1/[\s^2^(Fo^2^)+(0.1169P)^2^+0.0000P] where P=(Fo^2^+2Fc^2^)/3'
_refine_ls_weighting_scheme calc
_refine_ls_wR_factor_gt 0.1617
_refine_ls_wR_factor_ref 0.1965
_reflns_number_gt 9028
_reflns_number_total 13947
_reflns_threshold_expression >2sigma(I)
_cod_data_source_file c4cc04800h2.cif
_cod_data_source_block 0092a-1
_cod_depositor_comments
;
The following automatic conversions were performed:

'_exptl_crystal_density_meas' value 'not measured' was changed to '?'
- the value is perceived as not measured.

Automatic conversion script
Id: cif_fix_values 3008 2015-01-20 13:52:24Z robertas 
;
_cod_original_sg_symbol_H-M P-1
_cod_database_code 7115688

loop_
_symmetry_equiv_pos_as_xyz
'x, y, z'
'-x, -y, -z'

loop_
_atom_site_label
_atom_site_type_symbol
_atom_site_fract_x
_atom_site_fract_y
_atom_site_fract_z
_atom_site_U_iso_or_equiv
_atom_site_adp_type
_atom_site_occupancy
_atom_site_symmetry_multiplicity
_atom_site_calc_flag
_atom_site_refinement_flags
Ni1 Ni 0.18156(3) 0.46507(3) 0.28989(3) 0.01973(13) Uani 1 1 d .
P1 P 0.19683(7) 0.34328(6) 0.33929(6) 0.0214(2) Uani 1 1 d .
P2 P 0.01574(7) 0.37495(6) 0.23928(6) 0.0201(2) Uani 1 1 d .
P3 P 0.35113(7) 0.51881(7) 0.28738(6) 0.0255(2) Uani 1 1 d .
O1 O 0.16418(19) 0.60231(17) 0.18823(15) 0.0253(5) Uani 1 1 d .
O2 O 0.17058(18) 0.63384(16) 0.33151(15) 0.0224(5) Uani 1 1 d .
B1 B 0.1435(3) 0.7222(3) 0.3299(3) 0.0240(9) Uani 1 1 d .
F1 F 0.03896(16) 0.72668(15) 0.15087(13) 0.0315(5) Uani 1 1 d .
F2 F -0.16518(18) 0.64109(18) 0.08861(14) 0.0437(6) Uani 1 1 d .
F3 F -0.30530(17) 0.54624(19) 0.18591(16) 0.0470(6) Uani 1 1 d .
F4 F -0.23503(17) 0.53573(16) 0.34983(15) 0.0389(6) Uani 1 1 d .
F5 F -0.02986(16) 0.61613(14) 0.41324(13) 0.0302(5) Uani 1 1 d .
F6 F 0.01132(16) 0.81110(15) 0.42881(13) 0.0320(5) Uani 1 1 d .
F7 F 0.06673(18) 0.90526(16) 0.58659(14) 0.0395(6) Uani 1 1 d .
F8 F 0.2557(2) 0.93103(16) 0.68276(14) 0.0426(6) Uani 1 1 d .
F9 F 0.38689(19) 0.85818(19) 0.61107(15) 0.0485(7) Uani 1 1 d .
F10 F 0.33514(17) 0.76454(17) 0.45082(14) 0.0384(6) Uani 1 1 d .
F11 F 0.35997(16) 0.74838(15) 0.27823(14) 0.0313(5) Uani 1 1 d .
F12 F 0.48325(18) 0.89629(17) 0.21865(17) 0.0454(6) Uani 1 1 d .
F13 F 0.4199(2) 1.04107(17) 0.19008(18) 0.0508(7) Uani 1 1 d .
F14 F 0.2251(2) 1.03034(16) 0.22067(16) 0.0441(6) Uani 1 1 d .
F15 F 0.09929(17) 0.88315(15) 0.28188(14) 0.0332(5) Uani 1 1 d .
C1 C 0.1709(3) 0.5791(2) 0.2590(2) 0.0207(7) Uani 1 1 d .
C2 C 0.1907(3) 0.3291(3) 0.4511(2) 0.0307(9) Uani 1 1 d .
H2A H 0.1992 0.2700 0.4599 0.046 Uiso 1 1 calc R
H2B H 0.1222 0.3267 0.4651 0.046 Uiso 1 1 calc R
H2C H 0.2473 0.3832 0.4885 0.046 Uiso 1 1 calc R
C3 C 0.0905(3) 0.2361(2) 0.2805(2) 0.0215(7) Uani 1 1 d .
C4 C 0.0860(3) 0.1444(3) 0.2804(2) 0.0284(8) Uani 1 1 d .
H4A H 0.1422 0.1344 0.3122 0.034 Uiso 1 1 calc R
C5 C 0.0006(3) 0.0669(3) 0.2345(3) 0.0302(8) Uani 1 1 d .
H5A H -0.0007 0.0044 0.2334 0.036 Uiso 1 1 calc R
C6 C -0.0831(3) 0.0811(3) 0.1903(2) 0.0293(8) Uani 1 1 d .
H6A H -0.1418 0.0280 0.1591 0.035 Uiso 1 1 calc R
C7 C -0.0815(3) 0.1722(2) 0.1914(2) 0.0273(8) Uani 1 1 d .
H7A H -0.1398 0.1810 0.1616 0.033 Uiso 1 1 calc R
C8 C 0.0054(3) 0.2516(2) 0.2362(2) 0.0227(7) Uani 1 1 d .
C9 C 0.3239(3) 0.3388(3) 0.3216(2) 0.0250(8) Uani 1 1 d .
C10 C 0.3555(3) 0.2642(3) 0.3357(3) 0.0324(9) Uani 1 1 d .
H10A H 0.3108 0.2121 0.3583 0.039 Uiso 1 1 calc R
C11 C 0.4521(3) 0.2661(3) 0.3166(3) 0.0378(10) Uani 1 1 d .
H11A H 0.4731 0.2149 0.3253 0.045 Uiso 1 1 calc R
C12 C 0.5176(3) 0.3422(3) 0.2850(3) 0.0411(10) Uani 1 1 d .
H12A H 0.5828 0.3425 0.2704 0.049 Uiso 1 1 calc R
C13 C 0.4890(3) 0.4184(3) 0.2744(3) 0.0403(10) Uani 1 1 d .
H13A H 0.5358 0.4714 0.2542 0.048 Uiso 1 1 calc R
C14 C 0.3922(3) 0.4181(3) 0.2929(2) 0.0298(8) Uani 1 1 d .
C15 C -0.0477(3) 0.3918(3) 0.3986(2) 0.0334(9) Uani 1 1 d .
H15A H -0.1007 0.4001 0.4320 0.050 Uiso 1 1 calc R
H15B H 0.0202 0.4450 0.4187 0.050 Uiso 1 1 calc R
H15C H -0.0400 0.3319 0.4059 0.050 Uiso 1 1 calc R
C16 C -0.0829(3) 0.3893(3) 0.3036(2) 0.0258(8) Uani 1 1 d .
H16A H -0.0836 0.4536 0.2990 0.031 Uiso 1 1 calc R
C17 C -0.1964(3) 0.3183(3) 0.2734(3) 0.0361(9) Uani 1 1 d .
H17A H -0.2425 0.3324 0.3115 0.054 Uiso 1 1 calc R
H17B H -0.1997 0.2536 0.2749 0.054 Uiso 1 1 calc R
H17C H -0.2200 0.3236 0.2145 0.054 Uiso 1 1 calc R
C18 C -0.0722(3) 0.4536(3) 0.1140(3) 0.0337(9) Uani 1 1 d .
H18A H -0.0985 0.4475 0.0530 0.051 Uiso 1 1 calc R
H18B H -0.0130 0.5149 0.1333 0.051 Uiso 1 1 calc R
H18C H -0.1289 0.4502 0.1476 0.051 Uiso 1 1 calc R
C19 C -0.0352(3) 0.3731(3) 0.1268(2) 0.0267(8) Uani 1 1 d .
H19A H -0.0978 0.3120 0.1075 0.032 Uiso 1 1 calc R
C20 C 0.0478(3) 0.3715(3) 0.0706(2) 0.0355(9) Uani 1 1 d .
H20A H 0.0207 0.3702 0.0107 0.053 Uiso 1 1 calc R
H20B H 0.0637 0.3147 0.0746 0.053 Uiso 1 1 calc R
H20C H 0.1122 0.4285 0.0903 0.053 Uiso 1 1 calc R
C21 C 0.3814(4) 0.5849(3) 0.4611(3) 0.0470(12) Uani 1 1 d .
H21A H 0.4238 0.6323 0.5113 0.071 Uiso 1 1 calc R
H21B H 0.3773 0.5216 0.4704 0.071 Uiso 1 1 calc R
H21C H 0.3101 0.5853 0.4524 0.071 Uiso 1 1 calc R
C22 C 0.4328(3) 0.6088(3) 0.3813(3) 0.0335(9) Uani 1 1 d .
H22A H 0.4306 0.6713 0.3713 0.040 Uiso 1 1 calc R
C23 C 0.5496(3) 0.6228(3) 0.4000(3) 0.0525(13) Uani 1 1 d .
H23A H 0.5847 0.6722 0.4508 0.079 Uiso 1 1 calc R
H23B H 0.5837 0.6423 0.3505 0.079 Uiso 1 1 calc R
H23C H 0.5549 0.5629 0.4108 0.079 Uiso 1 1 calc R
C24 C 0.3528(4) 0.4744(3) 0.1126(3) 0.0465(11) Uani 1 1 d .
H24A H 0.3695 0.4969 0.0587 0.070 Uiso 1 1 calc R
H24B H 0.2770 0.4364 0.1062 0.070 Uiso 1 1 calc R
H24C H 0.3925 0.4350 0.1266 0.070 Uiso 1 1 calc R
C25 C 0.3833(3) 0.5607(3) 0.1857(3) 0.0341(9) Uani 1 1 d .
H25A H 0.3338 0.5927 0.1710 0.041 Uiso 1 1 calc R
C26 C 0.4931(3) 0.6342(3) 0.1851(3) 0.0443(11) Uani 1 1 d .
H26A H 0.4985 0.6499 0.1273 0.066 Uiso 1 1 calc R
H26B H 0.5462 0.6082 0.2016 0.066 Uiso 1 1 calc R
H26C H 0.5053 0.6919 0.2260 0.066 Uiso 1 1 calc R
C27 C 0.0172(3) 0.6802(2) 0.2878(2) 0.0217(7) Uani 1 1 d .
C28 C -0.0251(3) 0.6829(3) 0.2048(2) 0.0246(8) Uani 1 1 d .
C29 C -0.1310(3) 0.6404(3) 0.1707(2) 0.0308(9) Uani 1 1 d .
C30 C -0.2019(3) 0.5923(3) 0.2197(3) 0.0333(9) Uani 1 1 d .
C31 C -0.1663(3) 0.5865(3) 0.3020(2) 0.0284(8) Uani 1 1 d .
C32 C -0.0591(3) 0.6287(2) 0.3330(2) 0.0243(8) Uani 1 1 d .
C33 C 0.1673(3) 0.7774(2) 0.4303(2) 0.0248(8) Uani 1 1 d .
C34 C 0.1058(3) 0.8183(2) 0.4709(2) 0.0253(8) Uani 1 1 d .
C35 C 0.1322(3) 0.8683(3) 0.5530(2) 0.0291(8) Uani 1 1 d .
C36 C 0.2273(3) 0.8821(3) 0.6019(2) 0.0310(9) Uani 1 1 d .
C37 C 0.2926(3) 0.8445(3) 0.5653(2) 0.0326(9) Uani 1 1 d .
C38 C 0.2624(3) 0.7946(3) 0.4830(2) 0.0270(8) Uani 1 1 d .
C39 C 0.2206(3) 0.8055(2) 0.2824(2) 0.0241(8) Uani 1 1 d .
C40 C 0.3210(3) 0.8164(2) 0.2650(2) 0.0256(8) Uani 1 1 d .
C41 C 0.3879(3) 0.8931(3) 0.2351(3) 0.0310(9) Uani 1 1 d .
C42 C 0.3568(3) 0.9656(3) 0.2201(3) 0.0350(9) Uani 1 1 d .
C43 C 0.2584(3) 0.9597(3) 0.2355(3) 0.0324(9) Uani 1 1 d .
C44 C 0.1939(3) 0.8823(3) 0.2660(2) 0.0258(8) Uani 1 1 d .
C45 C 0.8002(4) 0.9080(3) 0.4853(3) 0.0440(11) Uani 1 1 d .
H45A H 0.8699 0.9096 0.4976 0.053 Uiso 1 1 calc R
C46 C 0.7563(4) 0.9405(3) 0.5486(3) 0.0509(12) Uani 1 1 d .
H46A H 0.7966 0.9655 0.6044 0.061 Uiso 1 1 calc R
C47 C 0.6554(5) 0.9384(4) 0.5342(3) 0.0576(14) Uani 1 1 d .
H47A H 0.6265 0.9616 0.5795 0.069 Uiso 1 1 calc R
C48 C 0.5966(4) 0.9020(3) 0.4531(4) 0.0568(14) Uani 1 1 d .
H48A H 0.5261 0.8984 0.4423 0.068 Uiso 1 1 calc R
C49 C 0.6414(4) 0.8709(3) 0.3878(3) 0.0505(12) Uani 1 1 d .
H49A H 0.6016 0.8481 0.3317 0.061 Uiso 1 1 calc R
C50 C 0.7434(4) 0.8720(3) 0.4020(3) 0.0444(11) Uani 1 1 d .
C51 C 0.7921(5) 0.8401(4) 0.3308(3) 0.0683(16) Uani 1 1 d .
H51A H 0.7689 0.7706 0.3219 0.102 Uiso 1 1 calc R
H51B H 0.8692 0.8691 0.3459 0.102 Uiso 1 1 calc R
H51C H 0.7702 0.8595 0.2779 0.102 Uiso 1 1 calc R
C52 C 0.8313(4) 0.8374(3) 0.0910(3) 0.0521(12) Uani 1 1 d .
H52A H 0.8678 0.8457 0.1474 0.063 Uiso 1 1 calc R
C53 C 0.7229(5) 0.8077(4) 0.0772(4) 0.0718(16) Uani 1 1 d .
H53A H 0.6852 0.7957 0.1242 0.086 Uiso 1 1 calc R
C54 C 0.6691(5) 0.7954(5) -0.0031(5) 0.090(2) Uani 1 1 d .
H54A H 0.5945 0.7756 -0.0119 0.108 Uiso 1 1 calc R
C55 C 0.7242(6) 0.8121(5) -0.0728(5) 0.090(2) Uani 1 1 d .
H55A H 0.6875 0.8035 -0.1291 0.108 Uiso 1 1 calc R
C56 C 0.8329(5) 0.8412(4) -0.0582(3) 0.0628(14) Uani 1 1 d .
H56A H 0.8707 0.8517 -0.1052 0.075 Uiso 1 1 calc R
C57 C 0.8871(4) 0.8552(3) 0.0234(3) 0.0466(11) Uani 1 1 d .
C58 C 1.0053(4) 0.8873(3) 0.0371(3) 0.0552(13) Uani 1 1 d .
H58A H 1.0301 0.8899 -0.0186 0.083 Uiso 1 1 calc R
H58B H 1.0261 0.8424 0.0659 0.083 Uiso 1 1 calc R
H58C H 1.0369 0.9507 0.0728 0.083 Uiso 1 1 calc R
C59 C 0.7246(5) 0.1430(6) -0.0090(4) 0.090(2) Uani 1 1 d .
H59A H 0.7566 0.0995 -0.0251 0.107 Uiso 1 1 calc R
C60 C 0.7474(5) 0.2245(9) -0.0421(4) 0.117(4) Uani 1 1 d .
H60A H 0.7964 0.2379 -0.0812 0.140 Uiso 1 1 calc R
C61 C 0.7013(6) 0.2881(6) -0.0204(5) 0.108(3) Uani 1 1 d .
H61A H 0.7164 0.3432 -0.0465 0.130 Uiso 1 1 calc R
C62 C 0.6328(5) 0.2723(5) 0.0395(5) 0.090(2) Uani 1 1 d .
H62A H 0.6026 0.3169 0.0570 0.108 Uiso 1 1 calc R
C63 C 0.6097(4) 0.1876(4) 0.0733(3) 0.0628(15) Uani 1 1 d .
H63A H 0.5625 0.1745 0.1140 0.075 Uiso 1 1 calc R
C64 C 0.6535(4) 0.1243(4) 0.0490(3) 0.0611(14) Uani 1 1 d .
C65 C 0.6304(5) 0.0357(5) 0.0822(5) 0.097(2) Uani 1 1 d .
H65A H 0.6464 0.0495 0.1452 0.146 Uiso 1 1 calc R
H65B H 0.6736 0.0026 0.0597 0.146 Uiso 1 1 calc R
H65C H 0.5555 -0.0047 0.0642 0.146 Uiso 1 1 calc R

loop_
_atom_site_aniso_label
_atom_site_aniso_U_11
_atom_site_aniso_U_22
_atom_site_aniso_U_33
_atom_site_aniso_U_23
_atom_site_aniso_U_13
_atom_site_aniso_U_12
Ni1 0.0177(2) 0.0212(2) 0.0227(2) 0.00493(17) 0.00217(17) 0.01009(19)
P1 0.0191(5) 0.0241(5) 0.0243(5) 0.0062(4) 0.0027(3) 0.0116(4)
P2 0.0182(5) 0.0220(5) 0.0224(5) 0.0034(3) 0.0016(3) 0.0107(4)
P3 0.0187(5) 0.0251(5) 0.0349(5) 0.0085(4) 0.0039(4) 0.0099(4)
O1 0.0298(14) 0.0264(13) 0.0231(13) 0.0068(10) 0.0052(10) 0.0134(11)
O2 0.0234(13) 0.0232(13) 0.0260(13) 0.0058(10) 0.0063(10) 0.0141(11)
B1 0.022(2) 0.025(2) 0.028(2) 0.0062(16) 0.0039(16) 0.0131(18)
F1 0.0299(12) 0.0431(13) 0.0255(11) 0.0116(9) 0.0068(9) 0.0160(10)
F2 0.0343(13) 0.0674(17) 0.0324(13) 0.0100(11) -0.0027(10) 0.0246(12)
F3 0.0191(12) 0.0679(17) 0.0497(15) 0.0014(13) 0.0017(10) 0.0155(12)
F4 0.0278(12) 0.0453(14) 0.0418(13) 0.0077(11) 0.0150(10) 0.0093(11)
F5 0.0331(12) 0.0323(12) 0.0264(11) 0.0086(9) 0.0076(9) 0.0120(10)
F6 0.0303(12) 0.0384(13) 0.0333(12) 0.0025(10) 0.0058(9) 0.0209(10)
F7 0.0426(14) 0.0431(14) 0.0376(13) 0.0003(10) 0.0187(11) 0.0206(12)
F8 0.0549(16) 0.0392(14) 0.0250(12) -0.0050(10) 0.0062(10) 0.0110(12)
F9 0.0417(14) 0.0609(17) 0.0382(14) -0.0033(12) -0.0127(11) 0.0228(13)
F10 0.0300(12) 0.0496(15) 0.0397(13) -0.0044(11) -0.0017(10) 0.0255(11)
F11 0.0243(11) 0.0322(12) 0.0448(13) 0.0132(10) 0.0071(9) 0.0167(10)
F12 0.0279(13) 0.0504(15) 0.0663(17) 0.0251(13) 0.0174(12) 0.0174(11)
F13 0.0484(16) 0.0399(14) 0.0730(18) 0.0299(13) 0.0270(13) 0.0163(12)
F14 0.0548(16) 0.0345(13) 0.0597(16) 0.0222(12) 0.0207(13) 0.0287(12)
F15 0.0330(13) 0.0338(12) 0.0448(13) 0.0122(10) 0.0151(10) 0.0225(10)
C1 0.0154(17) 0.0234(18) 0.0243(18) 0.0039(14) 0.0026(13) 0.0088(14)
C2 0.032(2) 0.032(2) 0.035(2) 0.0114(17) 0.0097(17) 0.0172(18)
C3 0.0206(18) 0.0247(18) 0.0234(17) 0.0052(14) 0.0049(14) 0.0128(15)
C4 0.026(2) 0.031(2) 0.033(2) 0.0058(16) 0.0064(15) 0.0163(17)
C5 0.032(2) 0.0227(19) 0.042(2) 0.0042(16) 0.0104(17) 0.0159(17)
C6 0.028(2) 0.026(2) 0.030(2) 0.0007(15) 0.0010(16) 0.0087(16)
C7 0.025(2) 0.0241(19) 0.032(2) 0.0033(15) 0.0014(15) 0.0100(16)
C8 0.0226(18) 0.0255(19) 0.0228(18) 0.0042(14) 0.0051(14) 0.0120(15)
C9 0.0211(18) 0.028(2) 0.0292(19) 0.0054(15) 0.0020(14) 0.0142(16)
C10 0.026(2) 0.031(2) 0.041(2) 0.0050(17) -0.0031(17) 0.0150(17)
C11 0.024(2) 0.034(2) 0.059(3) 0.0032(19) -0.0017(19) 0.0185(18)
C12 0.022(2) 0.044(3) 0.063(3) 0.008(2) 0.0093(19) 0.0191(19)
C13 0.022(2) 0.042(2) 0.066(3) 0.019(2) 0.0139(19) 0.0173(19)
C14 0.0202(19) 0.032(2) 0.039(2) 0.0048(17) 0.0018(16) 0.0128(16)
C15 0.033(2) 0.038(2) 0.033(2) 0.0070(17) 0.0107(17) 0.0165(19)
C16 0.0243(19) 0.029(2) 0.0297(19) 0.0067(15) 0.0074(15) 0.0153(16)
C17 0.024(2) 0.043(2) 0.046(2) 0.0101(19) 0.0092(17) 0.0164(19)
C18 0.038(2) 0.031(2) 0.034(2) 0.0081(17) -0.0039(17) 0.0173(18)
C19 0.0262(19) 0.028(2) 0.0245(19) 0.0017(15) -0.0029(15) 0.0112(16)
C20 0.046(3) 0.040(2) 0.0229(19) 0.0027(16) 0.0070(17) 0.021(2)
C21 0.058(3) 0.035(2) 0.037(2) 0.0052(19) -0.011(2) 0.010(2)
C22 0.026(2) 0.026(2) 0.044(2) 0.0075(17) -0.0069(17) 0.0074(17)
C23 0.031(2) 0.043(3) 0.076(3) 0.013(2) -0.018(2) 0.012(2)
C24 0.049(3) 0.051(3) 0.043(3) 0.005(2) 0.015(2) 0.022(2)
C25 0.027(2) 0.037(2) 0.044(2) 0.0125(18) 0.0121(17) 0.0165(18)
C26 0.032(2) 0.044(3) 0.066(3) 0.023(2) 0.022(2) 0.017(2)
C27 0.0242(18) 0.0221(18) 0.0251(18) 0.0046(14) 0.0074(14) 0.0148(15)
C28 0.0234(19) 0.0280(19) 0.0278(19) 0.0058(15) 0.0081(15) 0.0148(16)
C29 0.029(2) 0.037(2) 0.030(2) 0.0029(16) -0.0011(16) 0.0196(18)
C30 0.0183(19) 0.040(2) 0.043(2) 0.0013(18) 0.0046(16) 0.0143(17)
C31 0.026(2) 0.030(2) 0.033(2) 0.0042(16) 0.0123(16) 0.0132(17)
C32 0.029(2) 0.0241(19) 0.0233(18) 0.0032(14) 0.0059(15) 0.0138(16)
C33 0.0249(19) 0.0246(19) 0.0282(19) 0.0091(15) 0.0078(15) 0.0112(15)
C34 0.028(2) 0.0220(18) 0.0267(19) 0.0036(14) 0.0068(15) 0.0105(16)
C35 0.034(2) 0.0248(19) 0.032(2) 0.0038(15) 0.0148(17) 0.0124(17)
C36 0.039(2) 0.025(2) 0.0226(19) 0.0010(15) 0.0059(16) 0.0061(17)
C37 0.031(2) 0.037(2) 0.028(2) 0.0040(16) -0.0029(16) 0.0142(18)
C38 0.026(2) 0.0267(19) 0.0288(19) 0.0040(15) 0.0034(15) 0.0116(16)
C39 0.0260(19) 0.0238(19) 0.0229(18) 0.0029(14) 0.0006(14) 0.0111(16)
C40 0.0234(19) 0.0239(19) 0.033(2) 0.0087(15) 0.0019(15) 0.0127(16)
C41 0.023(2) 0.037(2) 0.038(2) 0.0095(17) 0.0085(16) 0.0142(17)
C42 0.038(2) 0.028(2) 0.039(2) 0.0159(17) 0.0122(18) 0.0096(18)
C43 0.043(2) 0.026(2) 0.039(2) 0.0093(17) 0.0123(18) 0.0230(19)
C44 0.026(2) 0.029(2) 0.0257(19) 0.0043(15) 0.0055(15) 0.0146(16)
C45 0.046(3) 0.032(2) 0.049(3) 0.011(2) -0.008(2) 0.013(2)
C46 0.074(4) 0.043(3) 0.037(3) 0.014(2) 0.002(2) 0.022(3)
C47 0.081(4) 0.048(3) 0.050(3) 0.020(2) 0.026(3) 0.024(3)
C48 0.037(3) 0.042(3) 0.097(4) 0.027(3) 0.017(3) 0.013(2)
C49 0.049(3) 0.037(3) 0.057(3) 0.000(2) -0.007(2) 0.013(2)
C50 0.048(3) 0.035(2) 0.048(3) 0.006(2) 0.001(2) 0.016(2)
C51 0.078(4) 0.080(4) 0.056(3) 0.000(3) 0.015(3) 0.043(3)
C52 0.059(3) 0.045(3) 0.052(3) 0.006(2) 0.013(2) 0.020(2)
C53 0.066(4) 0.068(4) 0.080(4) 0.018(3) 0.024(3) 0.019(3)
C54 0.050(4) 0.091(5) 0.128(7) 0.031(5) 0.007(4) 0.024(3)
C55 0.092(5) 0.090(5) 0.077(5) 0.035(4) -0.005(4) 0.021(4)
C56 0.067(4) 0.070(4) 0.048(3) 0.019(3) 0.005(3) 0.021(3)
C57 0.066(3) 0.035(2) 0.041(3) 0.0078(19) 0.010(2) 0.021(2)
C58 0.057(3) 0.047(3) 0.063(3) 0.011(2) 0.014(3) 0.020(3)
C59 0.041(3) 0.149(7) 0.047(4) -0.013(4) -0.007(3) 0.014(4)
C60 0.044(4) 0.225(12) 0.033(3) 0.015(5) -0.010(3) 0.002(6)
C61 0.065(5) 0.125(7) 0.080(5) 0.067(5) -0.030(4) -0.032(4)
C62 0.062(4) 0.090(5) 0.101(5) 0.028(4) -0.020(4) 0.014(4)
C63 0.037(3) 0.085(4) 0.058(3) 0.019(3) 0.010(2) 0.011(3)
C64 0.042(3) 0.075(4) 0.055(3) 0.008(3) -0.012(2) 0.015(3)
C65 0.071(4) 0.082(5) 0.110(6) 0.017(4) -0.029(4) 0.008(4)

loop_
_atom_type_symbol
_atom_type_description
_atom_type_scat_dispersion_real
_atom_type_scat_dispersion_imag
_atom_type_scat_source
C C 0.0033 0.0016 'International Tables Vol C Tables 4.2.6.8 and 6.1.1.4'
H H 0.0000 0.0000 'International Tables Vol C Tables 4.2.6.8 and 6.1.1.4'
B B 0.0013 0.0007 'International Tables Vol C Tables 4.2.6.8 and 6.1.1.4'
O O 0.0106 0.0060 'International Tables Vol C Tables 4.2.6.8 and 6.1.1.4'
F F 0.0171 0.0103 'International Tables Vol C Tables 4.2.6.8 and 6.1.1.4'
P P 0.1023 0.0942 'International Tables Vol C Tables 4.2.6.8 and 6.1.1.4'
Ni Ni 0.3393 1.1124 'International Tables Vol C Tables 4.2.6.8 and 6.1.1.4'

loop_
_geom_angle_atom_site_label_1
_geom_angle_atom_site_label_2
_geom_angle_atom_site_label_3
_geom_angle
C1 Ni1 P1 173.82(10)
C1 Ni1 P3 92.10(10)
P1 Ni1 P3 87.90(4)
C1 Ni1 P2 94.63(10)
P1 Ni1 P2 87.99(4)
P3 Ni1 P2 154.43(4)
C3 P1 C2 103.15(17)
C3 P1 C9 109.68(16)
C2 P1 C9 104.08(17)
C3 P1 Ni1 108.17(11)
C2 P1 Ni1 122.47(13)
C9 P1 Ni1 108.79(12)
C8 P2 C16 106.36(16)
C8 P2 C19 101.66(16)
C16 P2 C19 106.39(16)
C8 P2 Ni1 105.99(11)
C16 P2 Ni1 116.48(12)
C19 P2 Ni1 118.32(13)
C14 P3 C25 106.86(18)
C14 P3 C22 104.39(17)
C25 P3 C22 111.27(18)
C14 P3 Ni1 106.82(12)
C25 P3 Ni1 111.92(13)
C22 P3 Ni1 114.87(14)
C1 O2 B1 121.8(3)
O2 B1 C33 107.0(3)
O2 B1 C39 115.7(3)
C33 B1 C39 102.1(3)
O2 B1 C27 104.8(3)
C33 B1 C27 113.0(3)
C39 B1 C27 114.3(3)
O1 C1 O2 122.9(3)
O1 C1 Ni1 129.7(3)
O2 C1 Ni1 107.4(2)
C4 C3 C8 120.0(3)
C4 C3 P1 125.1(3)
C8 C3 P1 114.8(2)
C5 C4 C3 120.8(3)
C6 C5 C4 119.7(3)
C5 C6 C7 120.4(3)
C6 C7 C8 120.5(3)
C7 C8 C3 118.4(3)
C7 C8 P2 123.6(3)
C3 C8 P2 118.0(3)
C10 C9 C14 120.0(3)
C10 C9 P1 124.8(3)
C14 C9 P1 115.2(3)
C11 C10 C9 120.1(4)
C12 C11 C10 120.0(4)
C11 C12 C13 120.4(4)
C12 C13 C14 120.8(4)
C13 C14 C9 118.7(3)
C13 C14 P3 123.8(3)
C9 C14 P3 117.4(3)
C15 C16 C17 111.1(3)
C15 C16 P2 110.5(2)
C17 C16 P2 115.9(3)
C18 C19 C20 111.2(3)
C18 C19 P2 114.3(3)
C20 C19 P2 109.4(2)
C21 C22 C23 109.4(4)
C21 C22 P3 108.7(3)
C23 C22 P3 116.9(3)
C26 C25 C24 111.8(3)
C26 C25 P3 118.6(3)
C24 C25 P3 109.8(3)
C32 C27 C28 112.7(3)
C32 C27 B1 120.3(3)
C28 C27 B1 126.8(3)
F1 C28 C29 115.3(3)
F1 C28 C27 120.3(3)
C29 C28 C27 124.3(3)
F2 C29 C30 119.2(3)
F2 C29 C28 121.0(4)
C30 C29 C28 119.7(3)
F3 C30 C29 120.5(4)
F3 C30 C31 120.1(4)
C29 C30 C31 119.4(3)
F4 C31 C30 119.9(3)
F4 C31 C32 121.1(3)
C30 C31 C32 119.0(3)
F5 C32 C31 115.4(3)
F5 C32 C27 119.7(3)
C31 C32 C27 124.9(3)
C34 C33 C38 111.9(3)
C34 C33 B1 127.5(3)
C38 C33 B1 120.4(3)
F6 C34 C35 114.5(3)
F6 C34 C33 120.4(3)
C35 C34 C33 125.2(3)
F7 C35 C34 120.5(3)
F7 C35 C36 119.5(3)
C34 C35 C36 120.0(3)
F8 C36 C37 120.7(4)
F8 C36 C35 121.5(3)
C37 C36 C35 117.9(3)
F9 C37 C38 120.8(3)
F9 C37 C36 119.2(3)
C38 C37 C36 120.0(3)
F10 C38 C37 115.5(3)
F10 C38 C33 119.3(3)
C37 C38 C33 125.1(3)
C40 C39 C44 112.3(3)
C40 C39 B1 126.8(3)
C44 C39 B1 120.4(3)
F11 C40 C41 115.0(3)
F11 C40 C39 120.0(3)
C41 C40 C39 124.9(3)
F12 C41 C42 119.7(3)
F12 C41 C40 120.5(3)
C42 C41 C40 119.8(3)
F13 C42 C41 121.3(4)
F13 C42 C43 120.2(3)
C41 C42 C43 118.6(3)
F14 C43 C44 120.0(3)
F14 C43 C42 119.9(3)
C44 C43 C42 120.0(3)
F15 C44 C43 116.4(3)
F15 C44 C39 119.3(3)
C43 C44 C39 124.3(3)
C46 C45 C50 120.3(5)
C45 C46 C47 121.9(5)
C46 C47 C48 119.2(5)
C47 C48 C49 119.3(5)
C48 C49 C50 121.9(5)
C49 C50 C45 117.3(5)
C49 C50 C51 121.6(4)
C45 C50 C51 121.0(4)
C53 C52 C57 120.3(5)
C54 C53 C52 120.7(6)
C53 C54 C55 119.9(6)
C56 C55 C54 118.9(6)
C57 C56 C55 121.0(6)
C56 C57 C52 119.2(5)
C56 C57 C58 119.7(5)
C52 C57 C58 121.2(4)
C60 C59 C64 118.9(8)
C59 C60 C61 121.7(7)
C60 C61 C62 120.3(7)
C61 C62 C63 117.5(8)
C64 C63 C62 121.2(6)
C63 C64 C59 120.4(6)
C63 C64 C65 122.5(6)
C59 C64 C65 117.2(7)

loop_
_geom_bond_atom_site_label_1
_geom_bond_atom_site_label_2
_geom_bond_distance
Ni1 C1 1.923(3)
Ni1 P1 2.1792(10)
Ni1 P3 2.1827(10)
Ni1 P2 2.1966(10)
P1 C3 1.818(4)
P1 C2 1.822(4)
P1 C9 1.826(4)
P2 C8 1.837(4)
P2 C16 1.840(4)
P2 C19 1.844(4)
P3 C14 1.835(4)
P3 C25 1.845(4)
P3 C22 1.848(4)
O1 C1 1.223(4)
O2 C1 1.340(4)
O2 B1 1.532(4)
B1 C33 1.651(5)
B1 C39 1.655(5)
B1 C27 1.652(5)
F1 C28 1.351(4)
F2 C29 1.342(4)
F3 C30 1.355(4)
F4 C31 1.353(4)
F5 C32 1.353(4)
F6 C34 1.361(4)
F7 C35 1.348(4)
F8 C36 1.345(4)
F9 C37 1.353(4)
F10 C38 1.364(4)
F11 C40 1.363(4)
F12 C41 1.351(4)
F13 C42 1.343(4)
F14 C43 1.356(4)
F15 C44 1.358(4)
C3 C4 1.384(5)
C3 C8 1.414(5)
C4 C5 1.385(5)
C5 C6 1.386(5)
C6 C7 1.386(5)
C7 C8 1.405(5)
C9 C10 1.395(5)
C9 C14 1.401(5)
C10 C11 1.386(5)
C11 C12 1.377(6)
C12 C13 1.384(6)
C13 C14 1.393(5)
C15 C16 1.527(5)
C16 C17 1.529(5)
C18 C19 1.523(5)
C19 C20 1.527(5)
C21 C22 1.531(6)
C22 C23 1.536(5)
C24 C25 1.546(6)
C25 C26 1.524(6)
C27 C32 1.390(5)
C27 C28 1.397(5)
C28 C29 1.381(5)
C29 C30 1.368(6)
C30 C31 1.373(5)
C31 C32 1.385(5)
C33 C34 1.387(5)
C33 C38 1.399(5)
C34 C35 1.369(5)
C35 C36 1.383(5)
C36 C37 1.372(5)
C37 C38 1.370(5)
C39 C40 1.393(5)
C39 C44 1.399(5)
C40 C41 1.376(5)
C41 C42 1.365(5)
C42 C43 1.375(6)
C43 C44 1.375(5)
C45 C46 1.360(7)
C45 C50 1.400(6)
C46 C47 1.373(7)
C47 C48 1.381(7)
C48 C49 1.381(7)
C49 C50 1.393(6)
C50 C51 1.493(7)
C52 C53 1.379(7)
C52 C57 1.382(7)
C53 C54 1.362(9)
C54 C55 1.402(10)
C55 C56 1.383(8)
C56 C57 1.378(7)
C57 C58 1.503(7)
C59 C60 1.358(12)
C59 C64 1.390(8)
C60 C61 1.372(12)
C61 C62 1.389(11)
C62 C63 1.406(8)
C63 C64 1.355(8)
C64 C65 1.455(8)
